data_4502652
loop_
_publ_author_name
'Naik, Anil D.'
'D\^irtu, Marinela M.'
'L\'eonard, Alexandre'
'Tinant, Bernard'
'Marchand-Brynaert, Jacqueline'
'Su, Bao-Lian'
'Garcia, Yann'

_publ_section_title
;
 Engineering Three-Dimensional Chains of Porous Nanoballs from a
 1,2,4-Triazole-carboxylate Supramolecular Synthon
;
_journal_issue 4
_journal_name_full 'Crystal Growth &amp; Design'
_journal_page_first 1798
_journal_paper_doi 10.1021/cg901473d
_journal_volume 10
_journal_year 2010
_chemical_formula_sum 'C4 H5 N3 O2'
_chemical_formula_weight 127.11
_chemical_name_systematic
; 
 ? 
;
_space_group_IT_number 43
_symmetry_cell_setting orthorhombic
_symmetry_space_group_name_Hall 'F 2 -2d'
_symmetry_space_group_name_H-M 'F d d 2'
_atom_sites_solution_hydrogens geom
_atom_sites_solution_primary direct
_atom_sites_solution_secondary difmap
_audit_creation_method SHELXL-97
_cell_angle_alpha 90.00
_cell_angle_beta 90.00
_cell_angle_gamma 90.00
_cell_formula_units_Z 16
_cell_length_a 22.360(8)
_cell_length_b 19.782(8)
_cell_length_c 4.691(2)
_cell_measurement_reflns_used ' all '
_cell_measurement_temperature 120(2)
_cell_measurement_theta_max 26.4
_cell_measurement_theta_min 3.6
_cell_volume 2074.9(14)
_computing_cell_refinement ' mar '
_computing_data_collection ' mar '
_computing_data_reduction ' marhkl '
_computing_structure_refinement 'SHELXL-97 (Sheldrick, 1997)'
_computing_structure_solution 'SHELXS-97 (Sheldrick, 1990)'
_diffrn_ambient_temperature 120(2)
_diffrn_detector_area_resol_mean 6.66
_diffrn_measured_fraction_theta_full 0.980
_diffrn_measured_fraction_theta_max 0.980
_diffrn_measurement_device_type 'MAR345 image plate'
_diffrn_radiation_monochromator graphite
_diffrn_radiation_source 'RU200 rotating anode'
_diffrn_radiation_type MoK\a
_diffrn_radiation_wavelength 0.71069
_diffrn_reflns_av_R_equivalents 0.042
_diffrn_reflns_av_sigmaI/netI 0.0396
_diffrn_reflns_limit_h_max 27
_diffrn_reflns_limit_h_min -27
_diffrn_reflns_limit_k_max 24
_diffrn_reflns_limit_k_min -23
_diffrn_reflns_limit_l_max 5
_diffrn_reflns_limit_l_min -5
_diffrn_reflns_number 3210
_diffrn_reflns_theta_full 26.38
_diffrn_reflns_theta_max 26.38
_diffrn_reflns_theta_min 3.64
_exptl_absorpt_coefficient_mu 0.133
_exptl_absorpt_correction_type none
_exptl_crystal_colour colorless
_exptl_crystal_density_diffrn 1.628
_exptl_crystal_density_method 'not measured'
_exptl_crystal_description ' parallelipided '
_exptl_crystal_F_000 1056
_exptl_crystal_size_max 0.35
_exptl_crystal_size_mid 0.32
_exptl_crystal_size_min 0.25
_refine_diff_density_max 0.344
_refine_diff_density_min -0.357
_refine_diff_density_rms 0.128
_refine_ls_abs_structure_details 'Flack H D (1983), Acta Cryst. A39, 876-881'
_refine_ls_abs_structure_Flack 0.5(17)
_refine_ls_extinction_method none
_refine_ls_goodness_of_fit_ref 1.267
_refine_ls_hydrogen_treatment mixed
_refine_ls_matrix_type full
_refine_ls_number_parameters 98
_refine_ls_number_reflns 1012
_refine_ls_number_restraints 2
_refine_ls_restrained_S_all 1.266
_refine_ls_R_factor_all 0.0342
_refine_ls_R_factor_gt 0.0341
_refine_ls_shift/su_max 0.000
_refine_ls_shift/su_mean 0.000
_refine_ls_structure_factor_coef Fsqd
_refine_ls_weighting_details 'calc w=1/[\s^2^(Fo^2^)+(0.0204P)^2^+4.1194P] where P=(Fo^2^+2Fc^2^)/3'
_refine_ls_weighting_scheme calc
_refine_ls_wR_factor_gt 0.0908
_refine_ls_wR_factor_ref 0.0909
_reflns_number_gt 1008
_reflns_number_total 1012
_reflns_threshold_expression >2sigma(I)
_cod_data_source_file cg901473d_si_002.cif
_cod_data_source_block glybt
_cod_depositor_comments
;
The following automatic conversions were performed:
'_atom_site_symetry_multiplicity' tag replaced with
'_atom_site_symmetry_multiplicity'.

Automatic conversion script
Id: cif_correct_tags 1440 2010-10-19 06:21:57Z saulius 

The following automatic conversions were performed:

'_symmetry_cell_setting' value ' orthorhombic ' changed to
'orthorhombic' according to
/home/saulius/struct/CIF-dictionaries/cif_core.dic dictionary named
'cif_core.dic' version 2.4.2 from 2011-04-26.

Automatic conversion script
Id: cif_fix_values 1715 2011-07-08 13:25:40Z adriana 
;
_cod_original_sg_symbol_H-M ' F dd2 '
_cod_database_code 4502652

loop_
_symmetry_equiv_pos_as_xyz
'x, y, z'
'-x, -y, z'
'-x+1/4, y+1/4, z+1/4'
'x+3/4, -y+3/4, z+1/4'
'x, y+1/2, z+1/2'
'-x, -y+1/2, z+1/2'
'-x+1/4, y+3/4, z+3/4'
'x+3/4, -y+5/4, z+3/4'
'x+1/2, y, z+1/2'
'-x+1/2, -y, z+1/2'
'-x+3/4, y+1/4, z+3/4'
'x+5/4, -y+3/4, z+3/4'
'x+1/2, y+1/2, z'
'-x+1/2, -y+1/2, z'
'-x+3/4, y+3/4, z+1/4'
'x+5/4, -y+5/4, z+1/4'

loop_
_atom_site_label
_atom_site_type_symbol
_atom_site_fract_x
_atom_site_fract_y
_atom_site_fract_z
_atom_site_U_iso_or_equiv
_atom_site_adp_type
_atom_site_occupancy
_atom_site_symmetry_multiplicity
_atom_site_calc_flag
_atom_site_refinement_flags
N1 N -0.01906(8) 0.09348(8) 1.2640(4) 0.0193(4) Uani 1 1 d .
N2 N -0.04962(8) 0.14428(9) 1.1209(4) 0.0205(4) Uani 1 1 d .
N4 N 0.04296(7) 0.13822(8) 0.9629(4) 0.0157(4) Uani 1 1 d .
C3 C -0.01064(8) 0.17035(10) 0.9430(5) 0.0196(4) Uani 1 1 d .
C5 C 0.03584(8) 0.09088(9) 1.1668(5) 0.0178(4) Uani 1 1 d .
C6 C 0.09909(9) 0.15705(10) 0.8268(5) 0.0171(4) Uani 1 1 d .
C7 C 0.13007(8) 0.21328(9) 0.9940(4) 0.0160(4) Uani 1 1 d .
O8 O 0.18272(6) 0.23113(7) 0.8990(3) 0.0200(4) Uani 1 1 d D
O9 O 0.10652(6) 0.24032(7) 1.1977(3) 0.0204(3) Uani 1 1 d .
H3 H -0.0185(12) 0.2076(13) 0.801(6) 0.025(3) Uiso 1 1 d .
H5 H 0.0677(12) 0.0559(13) 1.233(6) 0.025(3) Uiso 1 1 d .
H6A H 0.0906(11) 0.1755(14) 0.644(7) 0.025(3) Uiso 1 1 d .
H6B H 0.1262(12) 0.1170(14) 0.817(7) 0.025(3) Uiso 1 1 d .
H8 H 0.1984(12) 0.1986(12) 0.747(5) 0.025(3) Uiso 1 1 d D

loop_
_atom_site_aniso_label
_atom_site_aniso_U_11
_atom_site_aniso_U_22
_atom_site_aniso_U_33
_atom_site_aniso_U_23
_atom_site_aniso_U_13
_atom_site_aniso_U_12
N1 0.0190(8) 0.0212(8) 0.0176(10) 0.0020(7) 0.0029(6) -0.0004(6)
N2 0.0154(8) 0.0213(8) 0.0247(10) 0.0013(7) 0.0032(7) 0.0019(6)
N4 0.0148(8) 0.0164(7) 0.0159(8) 0.0006(6) 0.0023(7) -0.0004(5)
C3 0.0148(9) 0.0215(9) 0.0224(11) 0.0041(8) -0.0010(8) 0.0007(6)
C5 0.0185(9) 0.0165(8) 0.0184(10) 0.0025(8) 0.0023(8) 0.0001(7)
C6 0.0170(9) 0.0196(9) 0.0147(10) 0.0003(7) 0.0032(8) -0.0010(8)
C7 0.0148(9) 0.0172(8) 0.0160(10) 0.0024(8) 0.0017(7) 0.0022(7)
O8 0.0145(7) 0.0211(7) 0.0243(9) -0.0029(6) 0.0047(6) -0.0027(5)
O9 0.0186(7) 0.0220(6) 0.0204(8) -0.0040(6) 0.0052(6) 0.0003(5)

loop_
_atom_type_symbol
_atom_type_description
_atom_type_scat_dispersion_real
_atom_type_scat_dispersion_imag
_atom_type_scat_source
C C 0.0033 0.0016 'International Tables Vol C Tables 4.2.6.8 and 6.1.1.4'
H H 0.0000 0.0000 'International Tables Vol C Tables 4.2.6.8 and 6.1.1.4'
N N 0.0061 0.0033 'International Tables Vol C Tables 4.2.6.8 and 6.1.1.4'
O O 0.0106 0.0060 'International Tables Vol C Tables 4.2.6.8 and 6.1.1.4'

loop_
_geom_angle_atom_site_label_1
_geom_angle_atom_site_label_2
_geom_angle_atom_site_label_3
_geom_angle
C5 N1 N2 108.74(17)
C3 N2 N1 105.37(17)
C5 N4 C3 105.63(17)
C5 N4 C6 126.18(17)
C3 N4 C6 127.58(17)
N2 C3 N4 110.98(18)
N2 C3 H3 126.3(16)
N4 C3 H3 122.7(16)
N1 C5 N4 109.27(17)
N1 C5 H5 124.2(15)
N4 C5 H5 126.4(15)
N4 C6 C7 110.61(17)
N4 C6 H6A 108.8(16)
C7 C6 H6A 105.9(17)
N4 C6 H6B 109.8(16)
C7 C6 H6B 109.0(15)
H6A C6 H6B 113(2)
O9 C7 O8 122.63(18)
O9 C7 C6 121.88(17)
O8 C7 C6 115.47(17)
C7 O8 H8 112.1(15)

loop_
_geom_bond_atom_site_label_1
_geom_bond_atom_site_label_2
_geom_bond_distance
N1 C5 1.311(3)
N1 N2 1.388(2)
N2 C3 1.312(3)
N4 C5 1.348(3)
N4 C3 1.360(2)
N4 C6 1.457(3)
C3 H3 1.01(3)
C5 H5 1.04(3)
C6 C7 1.527(3)
C6 H6A 0.95(3)
C6 H6B 1.00(3)
C7 O9 1.215(3)
C7 O8 1.307(2)
O8 H8 1.02(2)

loop_
_geom_torsion_atom_site_label_1
_geom_torsion_atom_site_label_2
_geom_torsion_atom_site_label_3
_geom_torsion_atom_site_label_4
_geom_torsion
C5 N1 N2 C3 -0.4(2)
N1 N2 C3 N4 0.8(2)
C5 N4 C3 N2 -0.9(2)
C6 N4 C3 N2 -172.23(19)
N2 N1 C5 N4 -0.1(2)
C3 N4 C5 N1 0.6(2)
C6 N4 C5 N1 172.1(2)
C5 N4 C6 C7 -89.0(2)
C3 N4 C6 C7 80.7(3)
N4 C6 C7 O9 -5.4(3)
N4 C6 C7 O8 176.06(16)

loop_
_cod_related_entry_id
_cod_related_entry_database
_cod_related_entry_code
1 ChemSpider 13958629
